data_4337441
loop_
_publ_author_name
'Yan, Zheng'
'Ni, Zhao-Ping'
'Guo, Fu-Sheng'
'Li, Jin-Yan'
'Chen, Yan-Chong'
'Liu, Jun-Liang'
'Lin, Wei-Quan'
'Aravena, Daniel'
'Ruiz, Eliseo'
'Tong, Ming-Liang'

_publ_section_title
;
 Spin-crossover behavior in two new supramolecular isomers.
;
_journal_issue 1
_journal_name_full 'Inorganic chemistry'
_journal_page_first 201
_journal_page_last 208
_journal_paper_doi 10.1021/ic402096s
_journal_volume 53
_journal_year 2014
_chemical_formula_sum 'C15 H12 Au Fe N7 O'
_chemical_formula_weight 559.13
_chemical_name_systematic
; 
 ? 
;
_space_group_IT_number 2
_symmetry_cell_setting triclinic
_symmetry_space_group_name_Hall '-P 1'
_symmetry_space_group_name_H-M 'P -1'
_atom_sites_solution_hydrogens geom
_atom_sites_solution_primary direct
_atom_sites_solution_secondary difmap
_audit_creation_method SHELXL-97
_cell_angle_alpha 103.937(4)
_cell_angle_beta 102.971(5)
_cell_angle_gamma 112.799(5)
_cell_formula_units_Z 2
_cell_length_a 9.3970(17)
_cell_length_b 10.3248(16)
_cell_length_c 10.9108(16)
_cell_measurement_reflns_used 4078
_cell_measurement_temperature 275(2)
_cell_measurement_theta_max 54.77
_cell_measurement_theta_min 6.53
_cell_volume 885.4(3)
_computing_cell_refinement 'PROCESS-AUTO (Rigaku, 1998)'
_computing_data_collection 'PROCESS-AUTO (Rigaku, 1998)'
_computing_data_reduction 'PROCESS-AUTO (Rigaku, 1998)'
_computing_molecular_graphics 'Bruker SHELXTL'
_computing_publication_material 'Bruker SHELXTL'
_computing_structure_refinement 'SHELXL-97 (Sheldrick, 1997)'
_computing_structure_solution 'SHELXS-97 (Sheldrick, 1990)'
_diffrn_ambient_temperature 275(2)
_diffrn_measured_fraction_theta_full 0.974
_diffrn_measured_fraction_theta_max 0.974
_diffrn_measurement_device_type 'Rigaku R-AXIS SPIDE IP'
_diffrn_measurement_method 'phi and omega scans'
_diffrn_radiation_monochromator graphite
_diffrn_radiation_source 'fine-focus sealed tube'
_diffrn_radiation_type MoK\a
_diffrn_radiation_wavelength 0.71073
_diffrn_reflns_av_R_equivalents 0.0616
_diffrn_reflns_av_sigmaI/netI 0.1067
_diffrn_reflns_limit_h_max 11
_diffrn_reflns_limit_h_min -11
_diffrn_reflns_limit_k_max 12
_diffrn_reflns_limit_k_min -11
_diffrn_reflns_limit_l_max 13
_diffrn_reflns_limit_l_min -13
_diffrn_reflns_number 6261
_diffrn_reflns_theta_full 26.00
_diffrn_reflns_theta_max 26.00
_diffrn_reflns_theta_min 3.27
_exptl_absorpt_coefficient_mu 9.112
_exptl_absorpt_correction_T_max 0.6587
_exptl_absorpt_correction_T_min 0.3838
_exptl_absorpt_correction_type multi-scan
_exptl_absorpt_process_details '(ABSCOR; Higashi, 1995)'
_exptl_crystal_colour RED
_exptl_crystal_density_diffrn 2.097
_exptl_crystal_density_method 'not measured'
_exptl_crystal_description prism
_exptl_crystal_F_000 528
_exptl_crystal_size_max 0.13
_exptl_crystal_size_mid 0.05
_exptl_crystal_size_min 0.05
_platon_squeeze_details
;
;
_refine_diff_density_max 1.990
_refine_diff_density_min -1.364
_refine_diff_density_rms 0.210
_refine_ls_extinction_method none
_refine_ls_goodness_of_fit_ref 0.963
_refine_ls_hydrogen_treatment constr
_refine_ls_matrix_type full
_refine_ls_number_parameters 211
_refine_ls_number_reflns 3408
_refine_ls_number_restraints 9
_refine_ls_restrained_S_all 0.962
_refine_ls_R_factor_all 0.1264
_refine_ls_R_factor_gt 0.0608
_refine_ls_shift/su_max 0.000
_refine_ls_shift/su_mean 0.000
_refine_ls_structure_factor_coef Fsqd
_refine_ls_weighting_details 'calc w=1/[\s^2^(Fo^2^)+(0.1008P)^2^+0.0000P] where P=(Fo^2^+2Fc^2^)/3'
_refine_ls_weighting_scheme calc
_refine_ls_wR_factor_gt 0.1479
_refine_ls_wR_factor_ref 0.1982
_reflns_number_gt 1668
_reflns_number_total 3408
_reflns_threshold_expression >2sigma(I)
_cod_data_source_file ic402096s_si_001.cif
_cod_data_source_block 2.H2O-275K
_cod_depositor_comments
;
The following automatic conversions were performed:

'_symmetry_cell_setting' value 'Triclinic' changed to 'triclinic'
according to
/usr/data/users/saulius/automatic-downloads/current/ACS/lib/dictionaries/cif_core.dic
dictionary named 'cif_core.dic' version 2.4.2 from
2011-04-26.

'_refine_ls_hydrogen_treatment' value 'CONSTR' changed
to 'constr' according to
/usr/data/users/saulius/automatic-downloads/current/ACS/lib/dictionaries/cif_core.dic
dictionary named 'cif_core.dic' version 2.4.2 from 2011-04-26.

Automatic conversion script
Id: cif_fix_values 2281 2013-09-26 08:29:07Z andrius 
;
_cod_original_cell_volume 885.4(2)
_cod_original_sg_symbol_H-M P-1
_cod_database_code 4337441

loop_
_symmetry_equiv_pos_as_xyz
'x, y, z'
'-x, -y, -z'

loop_
_atom_site_label
_atom_site_type_symbol
_atom_site_fract_x
_atom_site_fract_y
_atom_site_fract_z
_atom_site_U_iso_or_equiv
_atom_site_adp_type
_atom_site_occupancy
_atom_site_symmetry_multiplicity
_atom_site_calc_flag
_atom_site_refinement_flags
_atom_site_disorder_assembly
_atom_site_disorder_group
Au1 Au 0.00847(8) 0.07313(6) 0.71385(7) 0.0825(3) Uani 1 1 d . . .
Fe1 Fe 0.0151(2) 0.57137(17) 0.70133(17) 0.0568(5) Uani 1 1 d . . .
N1 N -0.2023(19) 0.5130(14) 0.7536(14) 0.075(4) Uani 1 1 d . . .
N2 N -0.1727(15) 0.4516(12) 0.5230(12) 0.067(3) Uani 1 1 d . A .
N3 N -0.1817(14) 0.4011(11) 0.3897(11) 0.059(3) Uani 1 1 d . . .
N4 N -0.2499(19) 0.2988(13) 0.1361(12) 0.078(4) Uani 1 1 d . . .
N5 N -0.4390(15) 0.3145(13) 0.3936(14) 0.073(3) Uani 1 1 d . A .
N6 N 0.0168(17) 0.3821(15) 0.7311(14) 0.083(4) Uani 1 1 d . . .
N7 N 0.0122(17) -0.2296(14) 0.7094(14) 0.081(4) Uani 1 1 d . . .
C1 C -0.209(3) 0.558(3) 0.880(2) 0.118(7) Uani 1 1 d . . .
H1 H -0.1103 0.6148 0.9555 0.142 Uiso 1 1 calc R . .
C2 C -0.362(4) 0.520(3) 0.901(3) 0.134(9) Uani 1 1 d U . .
H2 H -0.3638 0.5519 0.9882 0.161 Uiso 1 1 calc R . .
C3 C -0.506(3) 0.436(3) 0.792(3) 0.133(9) Uani 1 1 d U A .
H3 H -0.6084 0.4079 0.8041 0.159 Uiso 1 1 calc R . .
C4 C -0.500(3) 0.395(2) 0.667(2) 0.100(6) Uani 1 1 d U . .
C5 C -0.347(2) 0.4325(17) 0.647(2) 0.073(4) Uani 1 1 d . A .
C6 C -0.3309(18) 0.3962(16) 0.5211(17) 0.063(4) Uani 1 1 d . . .
C7 C -0.3401(18) 0.3237(14) 0.3177(14) 0.060(4) Uani 1 1 d . . .
C8 C -0.383(2) 0.2605(16) 0.1709(18) 0.075(5) Uani 1 1 d . A .
C9 C -0.547(3) 0.1738(18) 0.071(2) 0.098(6) Uani 1 1 d U . .
C10 C -0.561(3) 0.123(2) -0.0655(18) 0.117(5) Uani 1 1 d . A .
H10 H -0.6664 0.0660 -0.1336 0.141 Uiso 1 1 calc R . .
C11 C -0.423(3) 0.157(2) -0.0997(19) 0.117(5) Uani 1 1 d . . .
H11 H -0.4347 0.1215 -0.1909 0.141 Uiso 1 1 calc R A .
C12 C -0.269(3) 0.242(2) -0.0030(16) 0.117(5) Uani 1 1 d . A .
H12 H -0.1752 0.2632 -0.0279 0.141 Uiso 1 1 calc R . .
C13 C -0.696(5) 0.136(4) 0.115(4) 0.100(7) Uani 0.51(2) 1 d PU A 1
H13A H -0.7961 0.0893 0.0367 0.150 Uiso 0.51(2) 1 calc PR A 1
H13B H -0.6864 0.2282 0.1750 0.150 Uiso 0.51(2) 1 calc PR A 1
H13C H -0.7005 0.0674 0.1630 0.150 Uiso 0.51(2) 1 calc PR A 1
H4 H -0.6008 0.3408 0.5904 0.120 Uiso 0.51(2) 1 d PR A 1
C13' C -0.648(5) 0.316(4) 0.567(4) 0.100(7) Uani 0.49(2) 1 d PU A 2
H13D H -0.6799 0.2088 0.5402 0.150 Uiso 0.49(2) 1 calc PR A 2
H13E H -0.6431 0.3466 0.4907 0.150 Uiso 0.49(2) 1 calc PR A 2
H13F H -0.7294 0.3342 0.5995 0.150 Uiso 0.49(2) 1 calc PR A 2
H4' H -0.6440 0.1494 0.0965 0.120 Uiso 0.49(2) 1 d PR A 2
C14 C 0.0161(19) 0.2673(16) 0.7249(16) 0.072(4) Uani 1 1 d . . .
C15 C 0.010(2) -0.1232(18) 0.7041(16) 0.080(5) Uani 1 1 d . . .

loop_
_atom_site_aniso_label
_atom_site_aniso_U_11
_atom_site_aniso_U_22
_atom_site_aniso_U_33
_atom_site_aniso_U_23
_atom_site_aniso_U_13
_atom_site_aniso_U_12
Au1 0.0673(5) 0.0623(4) 0.1204(6) 0.0433(4) 0.0212(4) 0.0334(3)
Fe1 0.0627(13) 0.0478(10) 0.0707(12) 0.0266(9) 0.0266(10) 0.0316(9)
N1 0.105(12) 0.072(8) 0.099(9) 0.052(7) 0.065(9) 0.062(8)
N2 0.064(8) 0.060(7) 0.094(9) 0.038(6) 0.030(7) 0.037(6)
N3 0.060(8) 0.037(5) 0.075(7) 0.010(5) 0.016(6) 0.027(5)
N4 0.088(11) 0.051(7) 0.085(8) 0.017(6) 0.008(8) 0.041(7)
N5 0.039(7) 0.068(8) 0.105(9) 0.037(7) 0.019(7) 0.018(6)
N6 0.068(9) 0.067(8) 0.108(9) 0.025(7) 0.023(7) 0.033(7)
N7 0.070(9) 0.065(8) 0.107(9) 0.045(7) 0.020(7) 0.028(7)
C1 0.17(2) 0.152(19) 0.113(14) 0.080(14) 0.094(16) 0.110(18)
C2 0.20(3) 0.112(18) 0.17(2) 0.040(14) 0.145(17) 0.102(19)
C3 0.16(2) 0.16(2) 0.19(2) 0.11(2) 0.142(17) 0.107(19)
C4 0.098(14) 0.098(13) 0.149(17) 0.078(12) 0.059(12) 0.061(11)
C5 0.080(12) 0.066(9) 0.126(14) 0.056(10) 0.061(11) 0.057(9)
C6 0.046(9) 0.059(8) 0.101(11) 0.033(8) 0.038(9) 0.032(7)
C7 0.050(9) 0.042(7) 0.074(9) 0.013(6) 0.008(8) 0.020(6)
C8 0.049(9) 0.054(8) 0.107(12) 0.026(8) -0.002(9) 0.028(7)
C9 0.103(14) 0.065(10) 0.140(16) 0.038(10) 0.030(12) 0.058(10)
C10 0.178(17) 0.092(8) 0.067(7) 0.020(5) 0.007(7) 0.074(10)
C11 0.178(17) 0.092(8) 0.067(7) 0.020(5) 0.007(7) 0.074(10)
C12 0.178(17) 0.092(8) 0.067(7) 0.020(5) 0.007(7) 0.074(10)
C13 0.108(16) 0.074(16) 0.13(2) 0.051(14) 0.035(11) 0.047(14)
C13' 0.108(16) 0.074(16) 0.13(2) 0.051(14) 0.035(11) 0.047(14)
C14 0.058(9) 0.047(8) 0.101(11) 0.021(7) 0.023(8) 0.022(7)
C15 0.078(11) 0.062(9) 0.088(10) 0.042(8) 0.021(9) 0.017(8)

loop_
_atom_type_symbol
_atom_type_description
_atom_type_scat_dispersion_real
_atom_type_scat_dispersion_imag
_atom_type_scat_source
C C 0.0033 0.0016 'International Tables Vol C Tables 4.2.6.8 and 6.1.1.4'
H H 0.0000 0.0000 'International Tables Vol C Tables 4.2.6.8 and 6.1.1.4'
N N 0.0061 0.0033 'International Tables Vol C Tables 4.2.6.8 and 6.1.1.4'
O O 0.0106 0.0060 'International Tables Vol C Tables 4.2.6.8 and 6.1.1.4'
Fe Fe 0.3463 0.8444 'International Tables Vol C Tables 4.2.6.8 and 6.1.1.4'
Au Au -2.0133 8.8022 'International Tables Vol C Tables 4.2.6.8 and 6.1.1.4'

loop_
_geom_angle_atom_site_label_1
_geom_angle_atom_site_label_2
_geom_angle_atom_site_label_3
_geom_angle
_geom_angle_site_symmetry_1
_geom_angle_site_symmetry_3
C14 Au1 C15 177.8(6) . .
N3 Fe1 N2 91.6(5) 2_566 .
N3 Fe1 N7 94.8(5) 2_566 1_565
N2 Fe1 N7 93.6(5) . 1_565
N3 Fe1 N6 93.7(5) 2_566 .
N2 Fe1 N6 93.5(5) . .
N7 Fe1 N6 168.7(5) 1_565 .
N3 Fe1 N1 167.2(5) 2_566 .
N2 Fe1 N1 75.6(6) . .
N7 Fe1 N1 86.6(5) 1_565 .
N6 Fe1 N1 86.8(5) . .
N3 Fe1 N4 75.4(5) 2_566 2_566
N2 Fe1 N4 166.9(6) . 2_566
N7 Fe1 N4 87.8(5) 1_565 2_566
N6 Fe1 N4 87.2(5) . 2_566
N1 Fe1 N4 117.4(6) . 2_566
C5 N1 C1 117.8(16) . .
C5 N1 Fe1 114.9(10) . .
C1 N1 Fe1 127.0(15) . .
C6 N2 N3 107.0(12) . .
C6 N2 Fe1 119.1(10) . .
N3 N2 Fe1 133.8(9) . .
C7 N3 N2 105.2(12) . .
C7 N3 Fe1 120.2(10) . 2_566
N2 N3 Fe1 134.5(9) . 2_566
C8 N4 C12 119.4(16) . .
C8 N4 Fe1 116.5(11) . 2_566
C12 N4 Fe1 123.9(14) . 2_566
C6 N5 C7 103.6(12) . .
C14 N6 Fe1 168.2(15) . .
C15 N7 Fe1 174.8(15) . 1_545
N1 C1 C2 122(2) . .
N1 C1 H1 119.2 . .
C2 C1 H1 119.2 . .
C3 C2 C1 120(2) . .
C3 C2 H2 120.2 . .
C1 C2 H2 120.2 . .
C4 C3 C2 119(2) . .
C4 C3 H3 120.5 . .
C2 C3 H3 120.5 . .
C13' C4 C3 114(3) . .
C13' C4 C5 125(3) . .
C3 C4 C5 121(2) . .
C13' C4 H4 5.1 . .
C3 C4 H4 118.8 . .
C5 C4 H4 119.9 . .
N1 C5 C6 114.8(14) . .
N1 C5 C4 120.7(17) . .
C6 C5 C4 124.5(19) . .
N5 C6 N2 110.5(13) . .
N5 C6 C5 134.0(15) . .
N2 C6 C5 115.5(15) . .
N3 C7 N5 113.7(12) . .
N3 C7 C8 115.8(15) . .
N5 C7 C8 130.5(14) . .
N4 C8 C9 121.7(17) . .
N4 C8 C7 112.0(13) . .
C9 C8 C7 126.2(18) . .
C10 C9 C8 117(2) . .
C10 C9 C13 123(2) . .
C8 C9 C13 120(2) . .
C10 C9 H4' 121.3 . .
C8 C9 H4' 121.5 . .
C13 C9 H4' 1.8 . .
C11 C10 C9 121(2) . .
C11 C10 H10 119.7 . .
C9 C10 H10 119.7 . .
C12 C11 C10 121(2) . .
C12 C11 H11 119.5 . .
C10 C11 H11 119.5 . .
C11 C12 N4 120(2) . .
C11 C12 H12 120.0 . .
N4 C12 H12 120.0 . .
C9 C13 H13A 109.5 . .
C9 C13 H13B 109.5 . .
C9 C13 H13C 109.5 . .
C9 C13 H4' 3.1 . .
H13A C13 H4' 106.4 . .
H13B C13 H4' 110.3 . .
H13C C13 H4' 111.6 . .
C4 C13' H4 12.5 . .
C4 C13' H13D 109.5 . .
C4 C13' H13E 109.5 . .
H13D C13' H13E 109.5 . .
C4 C13' H13F 109.5 . .
H13D C13' H13F 109.5 . .
H13E C13' H13F 109.5 . .
N6 C14 Au1 178.4(15) . .
N7 C15 Au1 174.3(16) . .

loop_
_geom_bond_atom_site_label_1
_geom_bond_atom_site_label_2
_geom_bond_distance
_geom_bond_site_symmetry_2
Au1 C14 1.951(15) .
Au1 C15 2.011(17) .
Fe1 N3 2.002(12) 2_566
Fe1 N2 2.010(12) .
Fe1 N7 2.047(13) 1_565
Fe1 N6 2.062(14) .
Fe1 N1 2.143(14) .
Fe1 N4 2.149(13) 2_566
N1 C5 1.36(2) .
N1 C1 1.37(2) .
N2 C6 1.364(17) .
N2 N3 1.393(15) .
N3 C7 1.312(16) .
N3 Fe1 2.002(12) 2_566
N4 C8 1.33(2) .
N4 C12 1.43(2) .
N4 Fe1 2.149(13) 2_566
N5 C6 1.347(19) .
N5 C7 1.368(19) .
N6 C14 1.17(2) .
N7 C15 1.12(2) .
N7 Fe1 2.047(13) 1_545
C1 C2 1.42(3) .
C1 H1 0.9400 .
C2 C3 1.37(3) .
C2 H2 0.9400 .
C3 C4 1.35(3) .
C3 H3 0.9400 .
C4 C13' 1.34(4) .
C4 C5 1.41(2) .
C4 H4 0.9566 .
C5 C6 1.39(2) .
C7 C8 1.47(2) .
C8 C9 1.44(2) .
C9 C10 1.41(3) .
C9 C13 1.52(4) .
C9 H4' 0.9668 .
C10 C11 1.37(3) .
C10 H10 0.9400 .
C11 C12 1.37(3) .
C11 H11 0.9400 .
C12 H12 0.9400 .
C13 H13A 0.9700 .
C13 H13B 0.9700 .
C13 H13C 0.9700 .
C13 H4' 0.5547 .
C13' H4 0.3982 .
C13' H13D 0.9700 .
C13' H13E 0.9700 .
C13' H13F 0.9700 .

loop_
_geom_torsion_atom_site_label_1
_geom_torsion_atom_site_label_2
_geom_torsion_atom_site_label_3
_geom_torsion_atom_site_label_4
_geom_torsion
_geom_torsion_site_symmetry_1
_geom_torsion_site_symmetry_4
N3 Fe1 N1 C5 -3(2) 2_566 .
N2 Fe1 N1 C5 -1.2(8) . .
N7 Fe1 N1 C5 93.4(9) 1_565 .
N6 Fe1 N1 C5 -95.7(9) . .
N4 Fe1 N1 C5 179.2(8) 2_566 .
N3 Fe1 N1 C1 -177.7(15) 2_566 .
N2 Fe1 N1 C1 -175.8(13) . .
N7 Fe1 N1 C1 -81.2(13) 1_565 .
N6 Fe1 N1 C1 89.7(13) . .
N4 Fe1 N1 C1 4.6(13) 2_566 .
N3 Fe1 N2 C6 179.3(9) 2_566 .
N7 Fe1 N2 C6 -85.8(10) 1_565 .
N6 Fe1 N2 C6 85.5(10) . .
N1 Fe1 N2 C6 -0.3(9) . .
N4 Fe1 N2 C6 178.2(14) 2_566 .
N3 Fe1 N2 N3 3.2(12) 2_566 .
N7 Fe1 N2 N3 98.0(11) 1_565 .
N6 Fe1 N2 N3 -90.7(11) . .
N1 Fe1 N2 N3 -176.4(11) . .
N4 Fe1 N2 N3 2(2) 2_566 .
C6 N2 N3 C7 1.4(12) . .
Fe1 N2 N3 C7 177.9(9) . .
C6 N2 N3 Fe1 179.1(9) . 2_566
Fe1 N2 N3 Fe1 -4.4(16) . 2_566
N3 Fe1 N6 C14 -46(7) 2_566 .
N2 Fe1 N6 C14 46(7) . .
N7 Fe1 N6 C14 175(6) 1_565 .
N1 Fe1 N6 C14 121(7) . .
N4 Fe1 N6 C14 -121(7) 2_566 .
C5 N1 C1 C2 1(2) . .
Fe1 N1 C1 C2 175.5(15) . .
N1 C1 C2 C3 0(3) . .
C1 C2 C3 C4 -2(4) . .
C2 C3 C4 C13' -179(2) . .
C2 C3 C4 C5 2(3) . .
C1 N1 C5 C6 177.6(13) . .
Fe1 N1 C5 C6 2.4(14) . .
C1 N1 C5 C4 -1.0(19) . .
Fe1 N1 C5 C4 -176.1(10) . .
C13' C4 C5 N1 -180(2) . .
C3 C4 C5 N1 0(2) . .
C13' C4 C5 C6 2(3) . .
C3 C4 C5 C6 -178.8(16) . .
C7 N5 C6 N2 -0.5(14) . .
C7 N5 C6 C5 -179.7(14) . .
N3 N2 C6 N5 -0.5(13) . .
Fe1 N2 C6 N5 -177.6(8) . .
N3 N2 C6 C5 178.8(10) . .
Fe1 N2 C6 C5 1.7(15) . .
N1 C5 C6 N5 176.4(14) . .
C4 C5 C6 N5 -5(2) . .
N1 C5 C6 N2 -2.7(16) . .
C4 C5 C6 N2 175.8(12) . .
N2 N3 C7 N5 -1.9(14) . .
Fe1 N3 C7 N5 -179.9(8) 2_566 .
N2 N3 C7 C8 178.5(10) . .
Fe1 N3 C7 C8 0.5(14) 2_566 .
C6 N5 C7 N3 1.5(15) . .
C6 N5 C7 C8 -178.9(13) . .
C12 N4 C8 C9 -5.4(19) . .
Fe1 N4 C8 C9 179.9(9) 2_566 .
C12 N4 C8 C7 177.7(12) . .
Fe1 N4 C8 C7 3.0(14) 2_566 .
N3 C7 C8 N4 -2.3(16) . .
N5 C7 C8 N4 178.2(13) . .
N3 C7 C8 C9 -179.1(12) . .
N5 C7 C8 C9 1(2) . .
N4 C8 C9 C10 4(2) . .
C7 C8 C9 C10 -179.9(13) . .
N4 C8 C9 C13 -178.3(18) . .
C7 C8 C9 C13 -2(2) . .
C8 C9 C10 C11 0(2) . .
C13 C9 C10 C11 -178(2) . .
C9 C10 C11 C12 -1(3) . .
C10 C11 C12 N4 -1(3) . .
C8 N4 C12 C11 4(2) . .
Fe1 N4 C12 C11 178.3(12) 2_566 .
Fe1 N6 C14 Au1 -101(56) . .
C15 Au1 C14 N6 -175(100) . .
Fe1 N7 C15 Au1 -177(6) 1_545 .
C14 Au1 C15 N7 95(23) . .

loop_
_platon_squeeze_void_nr
_platon_squeeze_void_average_x
_platon_squeeze_void_average_y
_platon_squeeze_void_average_z
_platon_squeeze_void_volume
_platon_squeeze_void_count_electrons
_platon_squeeze_void_content
1 0.499 1.000 0.500 84 27 ' '
